data_7211389
loop_
_publ_author_name
'Tian, Li'
'Niu, Zheng'
'Liu, Zhong-Yi'
'Zhou, Shang-Yong'
'Cheng, Peng'

_publ_section_title
;
 A series of coordination polymers based on a
 5-(3&#x2032;-amine-1&#x2032;H-pyrazol-4&#x2032;-yl)-1H-tetrazole ligand:
 synthesis, structure and properties
;
_journal_issue 46
_journal_name_full CrystEngComm
_journal_page_first 10094
_journal_paper_doi 10.1039/c3ce41462k
_journal_volume 15
_journal_year 2013
_chemical_formula_moiety 'C8 H8 Co N14, 2(O)'
_chemical_formula_sum 'C8 H8 Co N14 O2'
_chemical_formula_weight 391.22
_chemical_name_systematic
;
 ?
;
_space_group_crystal_system monoclinic
_space_group_IT_number 14
_space_group_name_Hall '-P 2ybc'
_space_group_name_H-M_alt 'P 1 21/c 1'
_symmetry_space_group_name_Hall '-P 2ybc'
_symmetry_space_group_name_H-M 'P 1 21/c 1'
_atom_sites_solution_hydrogens geom
_cell_angle_alpha 90
_cell_angle_beta 129.974(19)
_cell_angle_gamma 90
_cell_formula_units_Z 4
_cell_length_a 8.1994(16)
_cell_length_b 16.883(3)
_cell_length_c 12.655(4)
_cell_measurement_temperature 153(2)
_cell_volume 1342.5(7)
_computing_molecular_graphics
;
O. V. Dolomanov, L. J. Bourhis, R. J. Gildea, J. A. K. Howard and H. Puschmann,
OLEX2: a complete structure solution, refinement and analysis program.
J. Appl. Cryst. (2009). 42, 339-341.
;
_computing_publication_material
;
O. V. Dolomanov, L. J. Bourhis, R. J. Gildea, J. A. K. Howard and H. Puschmann,
OLEX2: a complete structure solution, refinement and analysis program.
J. Appl. Cryst. (2009). 42, 339-341.
;
_computing_structure_refinement 'SHELXL-2013 (Sheldrick, 2013)'
_diffrn_ambient_temperature 153(2)
_diffrn_measured_fraction_theta_full 0.839
_diffrn_measured_fraction_theta_max 0.867
_diffrn_radiation_type MoK\a
_diffrn_radiation_wavelength 0.71073
_diffrn_reflns_av_R_equivalents 0.0373
_diffrn_reflns_av_unetI/netI 0.0644
_diffrn_reflns_Laue_measured_fraction_full 0.839
_diffrn_reflns_Laue_measured_fraction_max 0.867
_diffrn_reflns_limit_h_max 9
_diffrn_reflns_limit_h_min -5
_diffrn_reflns_limit_k_max 17
_diffrn_reflns_limit_k_min -20
_diffrn_reflns_limit_l_max 14
_diffrn_reflns_limit_l_min -12
_diffrn_reflns_number 3495
_diffrn_reflns_point_group_measured_fraction_full 0.839
_diffrn_reflns_point_group_measured_fraction_max 0.867
_diffrn_reflns_theta_full 25.242
_diffrn_reflns_theta_max 25.004
_diffrn_reflns_theta_min 2.762
_exptl_absorpt_coefficient_mu 1.325
_exptl_crystal_density_diffrn 1.931
_exptl_crystal_F_000 784
_exptl_crystal_size_max 0.2
_exptl_crystal_size_mid 0.2
_exptl_crystal_size_min 0.01
_refine_diff_density_max 1.269
_refine_diff_density_min -2.584
_refine_diff_density_rms 0.229
_refine_ls_extinction_method none
_refine_ls_goodness_of_fit_ref 0.974
_refine_ls_hydrogen_treatment constr
_refine_ls_matrix_type full
_refine_ls_number_parameters 235
_refine_ls_number_reflns 2047
_refine_ls_number_restraints 108
_refine_ls_restrained_S_all 0.948
_refine_ls_R_factor_all 0.1349
_refine_ls_R_factor_gt 0.1184
_refine_ls_shift/su_max 0.000
_refine_ls_shift/su_mean 0.000
_refine_ls_structure_factor_coef Fsqd
_refine_ls_weighting_details
;
 w=1/[\s^2^(Fo^2^)+(0.0001P)^2^+107.1204P]
 where P=(Fo^2^+2Fc^2^)/3
;
_refine_ls_weighting_scheme calc
_refine_ls_wR_factor_gt 0.2687
_refine_ls_wR_factor_ref 0.2759
_reflns_Friedel_coverage 0.000
_reflns_number_gt 1603
_reflns_number_total 2047
_reflns_threshold_expression 'I > 2\s(I)'
_cod_data_source_file c3ce41462k.txt
_cod_data_source_block p091215b
_cod_original_cell_volume 1342.5(6)
_cod_database_code 7211389
_shelx_estimated_absorpt_t_max 0.987
_shelx_estimated_absorpt_t_min 0.778
_shelx_space_group_comment
;
The symmetry employed for this shelxl refinement is uniquely defined
by the following loop, which should always be used as a source of
symmetry information in preference to the above space-group names.
They are only intended as comments.
;
_shelxl_version_number 2013-2

loop_
_space_group_symop_operation_xyz
'x, y, z'
'-x, y+1/2, -z+1/2'
'-x, -y, -z'
'x, -y-1/2, z-1/2'

loop_
_atom_site_label
_atom_site_type_symbol
_atom_site_fract_x
_atom_site_fract_y
_atom_site_fract_z
_atom_site_U_iso_or_equiv
_atom_site_adp_type
_atom_site_occupancy
_atom_site_site_symmetry_order
_atom_site_calc_flag
_atom_site_refinement_flags_posn
_atom_site_refinement_flags_adp
_atom_site_refinement_flags_occupancy
Co1 Co 0.5196(2) 0.74690(11) 0.37554(18) 0.0081(5) Uani 1 1 d . . .
C1 C 0.5690(18) 0.7364(7) 0.6425(13) 0.0089(13) Uani 1 1 d . U .
C2 C 0.696(2) 0.6654(8) 0.6814(13) 0.011(3) Uani 1 1 d . U .
C3 C 0.866(2) 0.6362(8) 0.8105(15) 0.016(3) Uani 1 1 d . U .
H3 H 0.9162 0.6562 0.8952 0.020 Uiso 1 1 calc R U .
C4 C 0.689(2) 0.6125(8) 0.5897(15) 0.017(3) Uani 1 1 d . . .
C5 C 0.0378(19) 0.7670(8) 0.1099(14) 0.013(3) Uani 1 1 d . . .
C6 C 0.092(2) 0.8396(8) 0.0770(14) 0.011(3) Uani 1 1 d . U .
C7 C -0.005(2) 0.8742(8) -0.0527(13) 0.014(3) Uani 1 1 d . . .
H7 H -0.1275 0.8568 -0.1376 0.016 Uiso 1 1 calc R U .
C8 C 0.277(2) 0.8853(8) 0.1655(14) 0.015(3) Uani 1 1 d . . .
N1 N 0.4832(16) 0.7702(6) 0.5230(11) 0.0089(12) Uani 1 1 d . U .
N2 N 0.3851(16) 0.8374(6) 0.5224(11) 0.0090(13) Uani 1 1 d . U .
N3 N 0.4160(17) 0.8420(7) 0.6366(11) 0.013(2) Uani 1 1 d . . .
N4 N 0.5343(16) 0.7778(6) 0.7143(11) 0.0090(13) Uani 1 1 d . U .
N5 N 0.942(2) 0.5742(8) 0.7898(12) 0.029(4) Uani 1 1 d . . .
H5 H 1.0515 0.5478 0.8562 0.035 Uiso 1 1 calc R U .
N6 N 0.8344(19) 0.5563(7) 0.6559(11) 0.020(3) Uani 1 1 d . . .
N7 N 0.5529(19) 0.6207(7) 0.4461(11) 0.020(3) Uani 1 1 d . . .
H7A H 0.4132 0.6007 0.4068 0.024 Uiso 1 1 calc R U .
H7B H 0.6067 0.5885 0.4110 0.024 Uiso 1 1 calc R U .
N8 N 0.1886(16) 0.7269(6) 0.2270(11) 0.0104(14) Uani 1 1 d . U .
N9 N 0.0890(16) 0.6623(6) 0.2253(11) 0.0106(14) Uani 1 1 d . U .
N10 N -0.1104(16) 0.6646(6) 0.1137(11) 0.0109(14) Uani 1 1 d . U .
N11 N -0.1452(16) 0.7298(6) 0.0400(12) 0.013(3) Uani 1 1 d . . .
N12 N 0.1134(18) 0.9364(7) -0.0302(12) 0.017(3) Uani 1 1 d . . .
H12 H 0.0820 0.9681 -0.0940 0.020 Uiso 1 1 calc R U .
N13 N 0.2888(17) 0.9444(7) 0.1045(12) 0.015(3) Uani 1 1 d . . .
N14 N 0.4387(17) 0.8737(6) 0.3121(11) 0.012(3) Uani 1 1 d . . .
H14A H 0.3906 0.8973 0.3578 0.015 Uiso 1 1 calc R U .
H14B H 0.5667 0.9014 0.3437 0.015 Uiso 1 1 calc R U .
O1 O 0.709(2) 0.5237(8) 0.1195(14) 0.047(3) Uani 1 1 d . U .
O2 O 0.990(4) 0.7464(13) 0.376(3) 0.030(5) Uani 0.5 1 d . U P
O3 O 0.224(3) 0.9921(12) 0.584(2) 0.021(5) Uani 0.5 1 d . U P

loop_
_atom_site_aniso_label
_atom_site_aniso_U_11
_atom_site_aniso_U_22
_atom_site_aniso_U_33
_atom_site_aniso_U_23
_atom_site_aniso_U_13
_atom_site_aniso_U_12
Co1 0.0050(8) 0.0151(9) 0.0039(8) 0.0000(7) 0.0026(7) 0.0003(7)
C1 0.0090(13) 0.0092(14) 0.0088(13) -0.0002(7) 0.0059(9) 0.0002(7)
C2 0.010(4) 0.013(5) 0.008(4) -0.003(4) 0.006(3) 0.002(3)
C3 0.016(3) 0.016(3) 0.016(3) -0.0001(10) 0.010(2) 0.0003(10)
C4 0.022(7) 0.011(7) 0.021(8) -0.004(6) 0.014(7) -0.003(6)
C5 0.007(6) 0.020(7) 0.010(7) -0.005(6) 0.005(5) 0.000(5)
C6 0.012(3) 0.011(3) 0.011(3) 0.0002(10) 0.0072(19) 0.0000(10)
C7 0.017(7) 0.012(7) 0.005(6) -0.003(5) 0.004(6) -0.002(5)
C8 0.012(6) 0.019(7) 0.013(7) 0.006(6) 0.007(6) 0.005(5)
N1 0.0091(13) 0.0090(13) 0.0088(13) -0.0001(7) 0.0058(9) 0.0001(7)
N2 0.0091(14) 0.0089(14) 0.0087(14) -0.0001(8) 0.0057(10) 0.0001(8)
N3 0.017(6) 0.014(6) 0.007(5) -0.001(5) 0.007(5) 0.000(5)
N4 0.0092(14) 0.0092(14) 0.0088(14) 0.0001(8) 0.0059(10) 0.0001(8)
N5 0.025(7) 0.031(8) 0.006(6) 0.002(5) -0.001(6) 0.020(6)
N6 0.020(6) 0.023(7) 0.003(5) 0.000(5) 0.001(5) 0.013(5)
N7 0.017(6) 0.021(6) 0.007(6) -0.006(5) 0.000(5) 0.000(5)
N8 0.0105(15) 0.0106(16) 0.0102(16) 0.0003(8) 0.0067(10) -0.0004(8)
N9 0.0107(15) 0.0106(15) 0.0103(15) 0.0003(7) 0.0067(10) -0.0002(7)
N10 0.0110(15) 0.0108(16) 0.0106(16) 0.0003(8) 0.0067(10) -0.0001(8)
N11 0.006(5) 0.009(6) 0.014(6) 0.008(4) 0.002(5) -0.001(4)
N12 0.024(6) 0.020(6) 0.010(6) 0.005(5) 0.013(6) 0.001(5)
N13 0.010(5) 0.010(6) 0.011(6) -0.001(5) 0.001(5) -0.002(4)
N14 0.015(6) 0.012(6) 0.005(5) -0.001(4) 0.004(5) -0.002(4)
O1 0.046(4) 0.044(4) 0.047(4) 0.001(2) 0.029(3) 0.000(2)
O2 0.031(5) 0.028(5) 0.028(5) 0.000(2) 0.018(3) 0.000(2)
O3 0.021(5) 0.020(5) 0.021(5) -0.001(2) 0.013(3) 0.001(2)

loop_
_atom_type_symbol
_atom_type_description
_atom_type_scat_dispersion_real
_atom_type_scat_dispersion_imag
_atom_type_scat_source
C C 0.0033 0.0016 'International Tables Vol C Tables 4.2.6.8 and 6.1.1.4'
H H 0.0000 0.0000 'International Tables Vol C Tables 4.2.6.8 and 6.1.1.4'
Co Co 0.3494 0.9721 'International Tables Vol C Tables 4.2.6.8 and 6.1.1.4'
N N 0.0061 0.0033 'International Tables Vol C Tables 4.2.6.8 and 6.1.1.4'
O O 0.0106 0.0060 'International Tables Vol C Tables 4.2.6.8 and 6.1.1.4'

loop_
_geom_angle_atom_site_label_1
_geom_angle_atom_site_label_2
_geom_angle_atom_site_label_3
_geom_angle
_geom_angle_site_symmetry_1
_geom_angle_site_symmetry_3
N1 Co1 N4 176.2(4) . 4_575
N1 Co1 N7 82.9(4) . .
N1 Co1 N8 89.2(4) . .
N1 Co1 N11 86.0(4) . 4_676
N1 Co1 N14 87.8(4) . .
N4 Co1 N7 97.2(4) 4_575 .
N4 Co1 N11 97.8(4) 4_575 4_676
N4 Co1 N14 91.7(4) 4_575 .
N8 Co1 N4 87.0(4) . 4_575
N8 Co1 N7 87.8(4) . .
N8 Co1 N11 175.1(5) . 4_676
N8 Co1 N14 85.3(4) . .
N11 Co1 N7 92.0(4) 4_676 .
N11 Co1 N14 94.1(4) 4_676 .
N14 Co1 N7 168.4(5) . .
N1 C1 C2 118.9(12) . .
N4 C1 C2 129.2(12) . .
N4 C1 N1 111.7(11) . .
C3 C2 C1 130.6(12) . .
C3 C2 C4 102.8(12) . .
C4 C2 C1 126.3(12) . .
C2 C3 H3 126.6 . .
N5 C3 C2 106.8(13) . .
N5 C3 H3 126.6 . .
N6 C4 C2 112.6(13) . .
N6 C4 N7 122.3(13) . .
N7 C4 C2 125.0(13) . .
N8 C5 C6 120.1(11) . .
N11 C5 C6 129.7(12) . .
N11 C5 N8 110.2(12) . .
C7 C6 C5 129.4(12) . .
C8 C6 C5 127.5(12) . .
C8 C6 C7 102.4(12) . .
C6 C7 H7 126.6 . .
N12 C7 C6 106.8(11) . .
N12 C7 H7 126.6 . .
C6 C8 N14 125.6(13) . .
N13 C8 C6 113.6(12) . .
N13 C8 N14 120.7(12) . .
C1 N1 Co1 131.3(9) . .
C1 N1 N2 103.8(10) . .
N2 N1 Co1 124.0(8) . .
N3 N2 N1 110.2(10) . .
N2 N3 N4 107.2(10) . .
C1 N4 Co1 136.0(9) . 4_576
C1 N4 N3 107.0(11) . .
N3 N4 Co1 112.9(8) . 4_576
C3 N5 H5 122.8 . .
C3 N5 N6 114.3(12) . .
N6 N5 H5 122.8 . .
C4 N6 N5 103.4(12) . .
Co1 N7 H7A 108.8 . .
Co1 N7 H7B 108.8 . .
C4 N7 Co1 113.6(9) . .
C4 N7 H7A 108.8 . .
C4 N7 H7B 108.8 . .
H7A N7 H7B 107.7 . .
C5 N8 Co1 130.0(9) . .
C5 N8 N9 105.5(10) . .
N9 N8 Co1 124.0(8) . .
N10 N9 N8 108.5(10) . .
N9 N10 N11 109.5(10) . .
C5 N11 Co1 139.2(9) . 4_475
C5 N11 N10 106.4(10) . .
N10 N11 Co1 112.7(8) . 4_475
C7 N12 H12 123.6 . .
C7 N12 N13 112.7(11) . .
N13 N12 H12 123.6 . .
C8 N13 N12 104.3(11) . .
Co1 N14 H14A 108.7 . .
Co1 N14 H14B 108.7 . .
C8 N14 Co1 114.1(8) . .
C8 N14 H14A 108.7 . .
C8 N14 H14B 108.7 . .
H14A N14 H14B 107.6 . .

loop_
_geom_bond_atom_site_label_1
_geom_bond_atom_site_label_2
_geom_bond_distance
_geom_bond_site_symmetry_2
Co1 N1 2.107(11) .
Co1 N4 2.160(12) 4_575
Co1 N7 2.258(13) .
Co1 N8 2.112(11) .
Co1 N11 2.166(10) 4_676
Co1 N14 2.232(11) .
C1 C2 1.451(17) .
C1 N1 1.319(17) .
C1 N4 1.315(17) .
C2 C3 1.388(19) .
C2 C4 1.433(19) .
C3 H3 0.9300 .
C3 N5 1.331(19) .
C4 N6 1.321(18) .
C4 N7 1.401(18) .
C5 C6 1.455(19) .
C5 N8 1.352(17) .
C5 N11 1.312(17) .
C6 C7 1.411(18) .
C6 C8 1.402(19) .
C7 H7 0.9300 .
C7 N12 1.328(18) .
C8 N13 1.301(18) .
C8 N14 1.442(17) .
N1 N2 1.388(15) .
N2 N3 1.299(16) .
N3 N4 1.363(15) .
N4 Co1 2.160(12) 4_576
N5 H5 0.8600 .
N5 N6 1.349(17) .
N7 H7A 0.9700 .
N7 H7B 0.9700 .
N8 N9 1.354(15) .
N9 N10 1.305(15) .
N10 N11 1.350(15) .
N11 Co1 2.166(10) 4_475
N12 H12 0.8600 .
N12 N13 1.357(16) .
N14 H14A 0.9700 .
N14 H14B 0.9700 .
